data_7236542
loop_
_publ_author_name
'Samireddi, Satyanarayana'
'Shown, Indrajit'
'Shen, Tzu-Hsien'
'Huang, Hsin-Chih'
'Wong, Ken-Tsung'
'Chen, Li-Chyong'
'Chen, Kuei-Hsien'

_publ_section_title
;
 Hybrid bimetallic-N4 electrocatalyst derived from a pyrolyzed
 ferrocene--Co-corrole complex for oxygen reduction reaction
;
_journal_issue 19
_journal_name_full 'Journal of Materials Chemistry A'
_journal_page_first 9279
_journal_paper_doi 10.1039/C7TA00949F
_journal_volume 5
_journal_year 2017
_chemical_formula_sum 'C60 H42 Co Fe N4 O P'
_chemical_formula_weight 980.73
_chemical_name_systematic Ferrocene-Co-corrole
_space_group_IT_number 43
_space_group_name_Hall 'F 2 -2d'
_space_group_name_H-M_alt 'F d d 2'
_symmetry_cell_setting orthorhombic
_symmetry_space_group_name_H-M 'F d d 2'
_atom_sites_solution_hydrogens geom
_atom_sites_solution_primary direct
_atom_sites_solution_secondary difmap
_audit_creation_method SHELXL-97
_audit_update_record
;
2017-01-23 deposited with the CCDC.
2017-04-14 downloaded from the CCDC.
;
_cell_angle_alpha 90.00
_cell_angle_beta 90.00
_cell_angle_gamma 90.00
_cell_formula_units_Z 16
_cell_length_a 24.7816(4)
_cell_length_b 47.5380(8)
_cell_length_c 15.4054(3)
_cell_measurement_reflns_used 5277
_cell_measurement_temperature 150(2)
_cell_measurement_theta_max 74.4190
_cell_measurement_theta_min 3.9860
_cell_volume 18148.6(6)
_computing_cell_refinement
; 
CrysAlisPro, Agilent Technologies, 
Version 1.171.37.35 (release 13-08-2014 CrysAlis171 .NET) 
(compiled Aug 13 2014,18:06:01) 
Empirical absorption correction using spherical harmonics, 
 implemented in SCALE3 ABSPACK scaling algorithm. 
;
_computing_data_collection
; 
CrysAlisPro, Agilent Technologies, 
Version 1.171.37.35 (release 13-08-2014 CrysAlis171 .NET) 
(compiled Aug 13 2014,18:06:01) 
Empirical absorption correction using spherical harmonics, 
 implemented in SCALE3 ABSPACK scaling algorithm. 
;
_computing_data_reduction
; 
CrysAlisPro, Agilent Technologies, 
Version 1.171.37.35 (release 13-08-2014 CrysAlis171 .NET) 
(compiled Aug 13 2014,18:06:01) 
Empirical absorption correction using spherical harmonics, 
 implemented in SCALE3 ABSPACK scaling algorithm. 
;
_computing_molecular_graphics SHELXTL
_computing_publication_material SHELXTL
_computing_structure_refinement 'SHELXL-97 (Sheldrick, 1997)'
_computing_structure_solution 'SHELXS-97 (Sheldrick, 1990)'
_diffrn_ambient_temperature 150(2)
_diffrn_detector_area_resol_mean 5.1248
_diffrn_measured_fraction_theta_full 0.991
_diffrn_measured_fraction_theta_max 0.991
_diffrn_measurement_device_type 'Xcalibur, Atlas, Gemini'
_diffrn_radiation_monochromator graphite
_diffrn_radiation_source 'fine-focus sealed tube'
_diffrn_radiation_type CuK\a
_diffrn_radiation_wavelength 1.54178
_diffrn_reflns_av_R_equivalents 0.0448
_diffrn_reflns_av_sigmaI/netI 0.0661
_diffrn_reflns_limit_h_max 29
_diffrn_reflns_limit_h_min -27
_diffrn_reflns_limit_k_max 56
_diffrn_reflns_limit_k_min -40
_diffrn_reflns_limit_l_max 18
_diffrn_reflns_limit_l_min -13
_diffrn_reflns_number 10196
_diffrn_reflns_theta_full 67.99
_diffrn_reflns_theta_max 67.99
_diffrn_reflns_theta_min 3.50
_exptl_absorpt_coefficient_mu 6.145
_exptl_absorpt_correction_T_max 1.00000
_exptl_absorpt_correction_T_min 0.74346
_exptl_absorpt_correction_type multi-scan
_exptl_absorpt_process_details
; 
CrysAlisPro, Agilent Technologies, 
Version 1.171.37.35 (release 13-08-2014 CrysAlis171 .NET) 
(compiled Aug 13 2014,18:06:01) 
Empirical absorption correction using spherical harmonics, 
 implemented in SCALE3 ABSPACK scaling algorithm. 
;
_exptl_crystal_density_diffrn 1.436
_exptl_crystal_density_method 'not measured'
_exptl_crystal_description column
_exptl_crystal_F_000 8096
_exptl_crystal_size_max 0.15
_exptl_crystal_size_mid 0.10
_exptl_crystal_size_min 0.10
_refine_diff_density_max 1.267
_refine_diff_density_min -0.523
_refine_diff_density_rms 0.096
_refine_ls_abs_structure_details 'Flack H D (1983), Acta Cryst. A39, 876-881'
_refine_ls_abs_structure_Flack -0.014(5)
_refine_ls_extinction_method none
_refine_ls_goodness_of_fit_ref 1.024
_refine_ls_hydrogen_treatment mixed
_refine_ls_matrix_type full
_refine_ls_number_parameters 624
_refine_ls_number_reflns 5958
_refine_ls_number_restraints 3
_refine_ls_restrained_S_all 1.063
_refine_ls_R_factor_all 0.0634
_refine_ls_R_factor_gt 0.0551
_refine_ls_shift/su_max 0.001
_refine_ls_shift/su_mean 0.000
_refine_ls_structure_factor_coef Fsqd
_refine_ls_weighting_details 'calc w=1/[\s^2^(Fo^2^)+(0.1000P)^2^+0.0000P] where P=(Fo^2^+2Fc^2^)/3'
_refine_ls_weighting_scheme calc
_refine_ls_wR_factor_gt 0.1407
_refine_ls_wR_factor_ref 0.1483
_reflns_number_gt 5313
_reflns_number_total 5958
_reflns_threshold_expression >2sigma(I)
_cod_data_source_file c7ta00949f2.cif
_cod_data_source_block ic17614
_cod_depositor_comments
;
The following automatic conversions were performed:

data item '_symmetry_cell_setting' value 'Orthorhombic' was changed
to 'orthorhombic' in accordance with the
/home/saulius/struct/COD-crude-data/automatic-downloads/DataCite-retrospective/RSC/depositions/lib/dictionaries/cif_core.dic
dictionary named 'cif_core.dic' version 2.4.2 last updated on
2011-04-26.

Automatic conversion script
Id: cif_fix_values 6909 2019-04-08 15:41:33Z antanas 
;
_cod_original_sg_symbol_H-M Fdd2
_cod_database_code 7236542

loop_
_symmetry_equiv_pos_as_xyz
'x, y, z'
'-x, -y, z'
'x+1/4, -y+1/4, z+1/4'
'-x+1/4, y+1/4, z+1/4'
'x, y+1/2, z+1/2'
'-x, -y+1/2, z+1/2'
'x+1/4, -y+3/4, z+3/4'
'-x+1/4, y+3/4, z+3/4'
'x+1/2, y, z+1/2'
'-x+1/2, -y, z+1/2'
'x+3/4, -y+1/4, z+3/4'
'-x+3/4, y+1/4, z+3/4'
'x+1/2, y+1/2, z'
'-x+1/2, -y+1/2, z'
'x+3/4, -y+3/4, z+1/4'
'-x+3/4, y+3/4, z+1/4'

loop_
_atom_site_label
_atom_site_type_symbol
_atom_site_fract_x
_atom_site_fract_y
_atom_site_fract_z
_atom_site_U_iso_or_equiv
_atom_site_adp_type
_atom_site_occupancy
_atom_site_symmetry_multiplicity
_atom_site_calc_flag
_atom_site_refinement_flags
_atom_site_disorder_assembly
_atom_site_disorder_group
Co1 Co 0.92741(3) 0.167942(18) 0.23950(6) 0.0206(2) Uani 1 1 d . . .
Fe1 Fe 0.68421(4) 0.121769(18) 0.31930(7) 0.0261(2) Uani 1 1 d . . .
P1 P 0.90009(6) 0.19251(3) 0.12635(10) 0.0222(3) Uani 1 1 d . A .
N1 N 0.96756(19) 0.19493(10) 0.2996(3) 0.0233(10) Uani 1 1 d . . .
N2 N 0.86901(18) 0.17399(9) 0.3153(3) 0.0215(9) Uani 1 1 d . . .
N3 N 0.90173(18) 0.13268(9) 0.2002(3) 0.0209(10) Uani 1 1 d . . .
N4 N 0.99642(19) 0.15887(9) 0.1979(3) 0.0250(10) Uani 1 1 d . . .
C1 C 1.0208(2) 0.19730(12) 0.2788(4) 0.0280(13) Uani 1 1 d . . .
C2 C 1.0428(3) 0.22077(13) 0.3244(5) 0.0338(14) Uani 1 1 d . . .
H2A H 1.0789 0.2274 0.3213 0.041 Uiso 1 1 calc R . .
C3 C 1.0019(3) 0.23194(13) 0.3736(5) 0.0349(14) Uani 1 1 d . . .
H3A H 1.0047 0.2477 0.4111 0.042 Uiso 1 1 calc R . .
C4 C 0.9546(2) 0.21557(12) 0.3584(4) 0.0266(12) Uani 1 1 d . . .
C5 C 0.9021(3) 0.21708(12) 0.3922(4) 0.0295(13) Uani 1 1 d . . .
C6 C 0.8627(2) 0.19645(12) 0.3720(4) 0.0281(13) Uani 1 1 d . . .
C7 C 0.8110(3) 0.19447(14) 0.4128(5) 0.0343(14) Uani 1 1 d . . .
H7A H 0.7961 0.2074 0.4533 0.041 Uiso 1 1 calc R . .
C8 C 0.7872(2) 0.17054(13) 0.3824(5) 0.0321(14) Uani 1 1 d . . .
H8A H 0.7527 0.1637 0.3986 0.038 Uiso 1 1 calc R . .
C9 C 0.8227(2) 0.15786(12) 0.3230(4) 0.0240(11) Uani 1 1 d . . .
C10 C 0.8151(2) 0.13211(12) 0.2796(4) 0.0246(12) Uani 1 1 d . . .
C11 C 0.8529(2) 0.12021(12) 0.2235(4) 0.0254(12) Uani 1 1 d . . .
C12 C 0.8494(2) 0.09354(13) 0.1790(4) 0.0295(13) Uani 1 1 d . . .
H12A H 0.8209 0.0803 0.1842 0.035 Uiso 1 1 calc R . .
C13 C 0.8936(2) 0.09083(12) 0.1288(4) 0.0263(12) Uani 1 1 d . . .
H13A H 0.9013 0.0755 0.0911 0.032 Uiso 1 1 calc R . .
C14 C 0.9271(2) 0.11510(11) 0.1421(4) 0.0229(12) Uani 1 1 d . . .
C15 C 0.9800(2) 0.11809(12) 0.1092(4) 0.0251(12) Uani 1 1 d . . .
C16 C 1.0146(2) 0.13889(12) 0.1397(4) 0.0263(12) Uani 1 1 d . . .
C17 C 1.0714(2) 0.14394(13) 0.1271(5) 0.0313(13) Uani 1 1 d . . .
H17A H 1.0951 0.1335 0.0909 0.038 Uiso 1 1 calc R . .
C18 C 1.0846(3) 0.16678(14) 0.1777(5) 0.0340(14) Uani 1 1 d . . .
H18A H 1.1195 0.1749 0.1828 0.041 Uiso 1 1 calc R . .
C19 C 1.0382(2) 0.17609(13) 0.2202(4) 0.0280(13) Uani 1 1 d . . .
C20 C 1.0011(3) 0.09773(14) 0.0440(4) 0.0322(14) Uani 1 1 d . . .
C21 C 0.9830(3) 0.09821(16) -0.0409(5) 0.0388(16) Uani 1 1 d . . .
H21A H 0.9558 0.1112 -0.0576 0.047 Uiso 1 1 calc R . .
C22 C 1.0044(3) 0.07978(18) -0.1020(5) 0.050(2) Uani 1 1 d . . .
H22A H 0.9912 0.0802 -0.1599 0.060 Uiso 1 1 calc R . .
C23 C 1.0443(3) 0.06105(18) -0.0803(6) 0.056(2) Uani 1 1 d . . .
H23A H 1.0585 0.0484 -0.1222 0.067 Uiso 1 1 calc R . .
C24 C 1.0634(4) 0.0610(2) 0.0038(7) 0.061(2) Uani 1 1 d . . .
H24A H 1.0919 0.0486 0.0196 0.073 Uiso 1 1 calc R . .
C25 C 1.0415(3) 0.07863(17) 0.0647(6) 0.054(2) Uani 1 1 d . . .
H25A H 1.0543 0.0778 0.1228 0.065 Uiso 1 1 calc R . .
C26 C 0.8875(3) 0.23862(13) 0.4574(5) 0.0360(15) Uani 1 1 d . . .
C27 C 0.9150(3) 0.24113(16) 0.5351(5) 0.0451(18) Uani 1 1 d . . .
H27A H 0.9468 0.2304 0.5442 0.054 Uiso 1 1 calc R . .
C28 C 0.8966(4) 0.2592(2) 0.6006(6) 0.065(3) Uani 1 1 d . . .
H28A H 0.9158 0.2605 0.6538 0.077 Uiso 1 1 calc R . .
C29 C 0.8511(4) 0.2750(2) 0.5881(8) 0.080(4) Uani 1 1 d . . .
H29A H 0.8381 0.2868 0.6333 0.096 Uiso 1 1 calc R . .
C30 C 0.8245(4) 0.27382(19) 0.5107(9) 0.080(4) Uani 1 1 d . . .
H30A H 0.7934 0.2852 0.5017 0.096 Uiso 1 1 calc R . .
C31 C 0.8426(3) 0.25604(15) 0.4445(7) 0.052(2) Uani 1 1 d . . .
H31A H 0.8242 0.2558 0.3903 0.063 Uiso 1 1 calc R . .
C32 C 0.7661(2) 0.11457(11) 0.3008(4) 0.0241(12) Uani 1 1 d . . .
C33 C 0.7338(2) 0.09888(12) 0.2410(5) 0.0304(13) Uani 1 1 d . . .
H33A H 0.7357 0.1002 0.1763 0.036 Uiso 1 1 calc R . .
C34 C 0.6994(3) 0.08106(12) 0.2888(5) 0.0318(14) Uani 1 1 d . . .
H34A H 0.6728 0.0674 0.2638 0.038 Uiso 1 1 calc R . .
C35 C 0.7088(2) 0.08571(12) 0.3783(5) 0.0326(14) Uani 1 1 d . . .
H35A H 0.6900 0.0760 0.4273 0.039 Uiso 1 1 calc R . .
C36 C 0.7495(2) 0.10643(12) 0.3864(4) 0.0261(12) Uani 1 1 d . . .
H36A H 0.7641 0.1141 0.4421 0.031 Uiso 1 1 calc R . .
C37 C 0.6485(3) 0.15551(14) 0.3792(6) 0.0418(16) Uani 1 1 d . . .
H37A H 0.6620 0.1651 0.4328 0.050 Uiso 1 1 calc R . .
C38 C 0.6125(3) 0.13240(16) 0.3770(6) 0.0438(17) Uani 1 1 d . . .
H38A H 0.5961 0.1229 0.4285 0.053 Uiso 1 1 calc R . .
C39 C 0.6048(3) 0.12474(15) 0.2900(6) 0.0413(17) Uani 1 1 d . . .
H39A H 0.5814 0.1090 0.2689 0.050 Uiso 1 1 calc R . .
C40 C 0.6351(3) 0.14351(14) 0.2366(6) 0.0433(17) Uani 1 1 d . . .
H40A H 0.6369 0.1434 0.1718 0.052 Uiso 1 1 calc R . .
C41 C 0.6629(3) 0.16232(14) 0.2936(6) 0.0454(19) Uani 1 1 d . . .
H41A H 0.6879 0.1778 0.2757 0.055 Uiso 1 1 calc R . .
C42 C 0.8280(2) 0.18709(12) 0.1057(4) 0.0260(12) Uani 1 1 d . . .
C43 C 0.8090(2) 0.16055(12) 0.0818(4) 0.0261(12) Uani 1 1 d . . .
H43A H 0.8337 0.1454 0.0764 0.031 Uiso 1 1 calc R . .
C44 C 0.7547(3) 0.15602(14) 0.0658(4) 0.0309(13) Uani 1 1 d . . .
H44A H 0.7422 0.1380 0.0482 0.037 Uiso 1 1 calc R . .
C45 C 0.7190(3) 0.17790(16) 0.0758(6) 0.0448(18) Uani 1 1 d . . .
H45A H 0.6817 0.1750 0.0645 0.054 Uiso 1 1 calc R . .
C46 C 0.7367(3) 0.20398(16) 0.1018(7) 0.060(3) Uani 1 1 d . . .
H46A H 0.7116 0.2189 0.1094 0.072 Uiso 1 1 calc R . .
C47 C 0.7914(3) 0.20853(15) 0.1171(6) 0.048(2) Uani 1 1 d . . .
H47A H 0.8035 0.2265 0.1355 0.058 Uiso 1 1 calc R . .
C48 C 0.9364(3) 0.18419(12) 0.0252(4) 0.0281(13) Uani 1 1 d . . .
C49 C 0.9132(3) 0.17157(18) -0.0456(5) 0.0460(18) Uani 1 1 d . . .
H49A H 0.8765 0.1657 -0.0439 0.055 Uiso 1 1 calc R . .
C50 C 0.9440(4) 0.16749(19) -0.1197(5) 0.054(2) Uani 1 1 d . . .
H50A H 0.9280 0.1584 -0.1681 0.064 Uiso 1 1 calc R . .
C51 C 0.9965(3) 0.17606(16) -0.1259(5) 0.0488(19) Uani 1 1 d . . .
H51A H 1.0163 0.1735 -0.1781 0.059 Uiso 1 1 calc R . .
C52 C 1.0195(3) 0.18830(15) -0.0552(5) 0.0380(15) Uani 1 1 d . . .
H52A H 1.0561 0.1943 -0.0580 0.046 Uiso 1 1 calc R . .
C53 C 0.9905(3) 0.19222(14) 0.0210(4) 0.0324(14) Uani 1 1 d . . .
H53A H 1.0074 0.2004 0.0702 0.039 Uiso 1 1 calc R . .
C54 C 0.9076(2) 0.23101(11) 0.1290(5) 0.0334(15) Uani 1 1 d . . .
C55 C 0.8870(6) 0.2444(2) 0.2093(7) 0.043(3) Uani 0.612(11) 1 d P A 1
H55A H 0.8709 0.2333 0.2534 0.051 Uiso 0.612(11) 1 calc PR A 1
C56 C 0.8914(5) 0.2732(2) 0.2198(8) 0.042(3) Uani 0.612(11) 1 d P A 1
H56A H 0.8785 0.2820 0.2711 0.051 Uiso 0.612(11) 1 calc PR A 1
C57 C 0.9151(4) 0.2889(2) 0.1541(11) 0.042(3) Uani 0.612(11) 1 d P A 1
H57A H 0.9192 0.3087 0.1606 0.050 Uiso 0.612(11) 1 calc PR A 1
C58 C 0.9326(6) 0.2760(3) 0.0797(13) 0.063(5) Uani 0.612(11) 1 d P A 1
H58A H 0.9486 0.2868 0.0348 0.076 Uiso 0.612(11) 1 calc PR A 1
C59 C 0.9272(6) 0.2470(2) 0.0693(11) 0.055(4) Uani 0.612(11) 1 d P A 1
H59A H 0.9384 0.2387 0.0161 0.066 Uiso 0.612(11) 1 calc PR A 1
C55' C 0.9392(8) 0.2462(4) 0.1789(13) 0.042(5) Uiso 0.388(11) 1 d P A 2
H55B H 0.9580 0.2371 0.2248 0.051 Uiso 0.388(11) 1 calc PR A 2
C56' C 0.9466(8) 0.2760(4) 0.1670(14) 0.044(5) Uiso 0.388(11) 1 d P A 2
H56B H 0.9679 0.2866 0.2065 0.053 Uiso 0.388(11) 1 calc PR A 2
C57' C 0.9223(8) 0.2887(5) 0.0980(16) 0.035(5) Uiso 0.388(11) 1 d P A 2
H57B H 0.9242 0.3086 0.0925 0.042 Uiso 0.388(11) 1 calc PR A 2
C58' C 0.8952(7) 0.2735(3) 0.0362(12) 0.030(4) Uiso 0.388(11) 1 d P A 2
H58B H 0.8811 0.2828 -0.0135 0.036 Uiso 0.388(11) 1 calc PR A 2
C59' C 0.8880(7) 0.2445(4) 0.0455(12) 0.034(4) Uiso 0.388(11) 1 d P A 2
H59B H 0.8714 0.2336 0.0012 0.041 Uiso 0.388(11) 1 calc PR A 2
C60 C 0.8124(6) 0.2505(3) 0.9123(9) 0.093(4) Uiso 1 1 d D . .
O1 O 0.8017(3) 0.26358(18) 0.8461(6) 0.098(3) Uiso 1 1 d D . .

loop_
_atom_site_aniso_label
_atom_site_aniso_U_11
_atom_site_aniso_U_22
_atom_site_aniso_U_33
_atom_site_aniso_U_23
_atom_site_aniso_U_13
_atom_site_aniso_U_12
Co1 0.0232(4) 0.0176(4) 0.0210(5) 0.0007(4) -0.0022(4) -0.0020(3)
Fe1 0.0223(4) 0.0243(4) 0.0318(5) -0.0006(4) -0.0029(4) -0.0011(3)
P1 0.0263(6) 0.0187(6) 0.0216(7) 0.0006(6) -0.0032(6) -0.0010(5)
N1 0.029(2) 0.023(2) 0.017(2) 0.0007(19) -0.003(2) -0.0090(19)
N2 0.024(2) 0.0200(19) 0.021(2) 0.001(2) -0.004(2) -0.0020(18)
N3 0.019(2) 0.018(2) 0.026(3) 0.003(2) -0.0034(19) -0.0012(17)
N4 0.023(2) 0.021(2) 0.032(3) 0.005(2) -0.002(2) 0.0020(19)
C1 0.026(3) 0.028(3) 0.030(3) 0.007(3) -0.004(2) -0.003(2)
C2 0.030(3) 0.036(3) 0.035(4) 0.003(3) -0.005(3) -0.010(3)
C3 0.043(4) 0.031(3) 0.031(3) -0.003(3) -0.001(3) -0.013(3)
C4 0.036(3) 0.021(3) 0.023(3) 0.000(2) -0.005(3) -0.004(2)
C5 0.037(3) 0.021(3) 0.030(3) 0.001(3) -0.009(3) -0.005(2)
C6 0.029(3) 0.024(3) 0.030(3) 0.000(3) -0.005(3) -0.002(2)
C7 0.034(3) 0.031(3) 0.039(4) -0.010(3) 0.003(3) 0.005(3)
C8 0.028(3) 0.028(3) 0.041(4) -0.011(3) 0.003(3) -0.004(2)
C9 0.022(3) 0.027(3) 0.023(3) -0.001(3) -0.006(2) -0.001(2)
C10 0.027(3) 0.026(3) 0.021(3) 0.000(2) -0.003(2) -0.004(2)
C11 0.027(3) 0.021(2) 0.029(3) 0.000(2) -0.005(2) 0.000(2)
C12 0.027(3) 0.029(3) 0.033(3) -0.007(3) 0.000(3) -0.005(2)
C13 0.029(3) 0.024(2) 0.027(3) -0.002(3) -0.002(3) -0.003(2)
C14 0.029(3) 0.021(2) 0.019(3) 0.001(2) -0.005(2) -0.001(2)
C15 0.027(3) 0.023(2) 0.024(3) 0.006(2) 0.000(2) 0.001(2)
C16 0.031(3) 0.024(3) 0.025(3) 0.002(3) -0.005(3) 0.002(2)
C17 0.026(3) 0.031(3) 0.037(4) 0.004(3) 0.001(3) 0.003(2)
C18 0.028(3) 0.039(3) 0.035(4) 0.007(3) -0.003(3) -0.007(3)
C19 0.022(3) 0.033(3) 0.029(3) 0.007(3) -0.006(2) -0.004(2)
C20 0.029(3) 0.036(3) 0.032(3) -0.004(3) 0.005(3) -0.007(3)
C21 0.038(3) 0.043(4) 0.036(4) -0.001(3) 0.002(3) -0.006(3)
C22 0.058(5) 0.065(5) 0.026(4) -0.013(4) 0.012(3) -0.015(4)
C23 0.046(4) 0.054(4) 0.068(6) -0.028(4) 0.022(4) 0.000(4)
C24 0.055(5) 0.062(5) 0.066(6) -0.014(5) 0.008(5) 0.016(4)
C25 0.057(5) 0.057(5) 0.049(5) -0.010(4) -0.004(4) 0.019(4)
C26 0.033(3) 0.030(3) 0.045(4) -0.009(3) 0.008(3) -0.009(3)
C27 0.048(4) 0.041(4) 0.047(4) -0.014(3) 0.006(4) -0.010(3)
C28 0.063(5) 0.077(6) 0.053(5) -0.035(5) 0.003(4) -0.029(5)
C29 0.054(5) 0.074(6) 0.113(9) -0.066(7) 0.032(6) -0.013(5)
C30 0.043(4) 0.050(5) 0.148(12) -0.050(7) -0.003(6) 0.004(4)
C31 0.051(4) 0.032(3) 0.074(6) -0.019(4) -0.008(4) -0.003(3)
C32 0.023(3) 0.021(2) 0.029(3) -0.001(2) -0.002(2) -0.001(2)
C33 0.029(3) 0.030(3) 0.033(3) -0.007(3) -0.002(3) -0.003(2)
C34 0.036(3) 0.020(3) 0.040(4) -0.008(3) -0.002(3) 0.003(2)
C35 0.027(3) 0.021(2) 0.050(4) 0.003(3) -0.006(3) 0.000(2)
C36 0.020(3) 0.025(3) 0.034(3) 0.004(3) -0.005(3) 0.000(2)
C37 0.030(3) 0.036(3) 0.059(5) -0.009(4) -0.003(3) 0.008(3)
C38 0.026(3) 0.050(4) 0.055(5) -0.006(4) 0.004(3) 0.010(3)
C39 0.019(3) 0.041(4) 0.064(5) -0.001(4) -0.009(3) 0.003(3)
C40 0.040(4) 0.039(3) 0.051(5) 0.008(4) -0.017(3) 0.002(3)
C41 0.035(3) 0.027(3) 0.074(6) 0.007(4) -0.010(4) 0.006(3)
C42 0.026(3) 0.025(3) 0.028(3) 0.007(2) 0.004(2) 0.000(2)
C43 0.028(3) 0.031(3) 0.019(3) 0.002(2) 0.001(2) 0.008(2)
C44 0.034(3) 0.039(3) 0.020(3) 0.003(3) -0.008(3) -0.006(3)
C45 0.023(3) 0.050(4) 0.061(5) 0.006(4) -0.008(3) 0.000(3)
C46 0.037(4) 0.034(3) 0.109(8) 0.001(4) 0.005(4) 0.009(3)
C47 0.033(3) 0.029(3) 0.083(6) -0.008(4) 0.000(4) 0.001(3)
C48 0.036(3) 0.019(2) 0.029(3) 0.001(2) 0.002(3) 0.004(2)
C49 0.047(4) 0.060(4) 0.031(4) 0.006(4) -0.002(3) -0.020(4)
C50 0.066(5) 0.067(5) 0.028(4) -0.006(4) 0.002(4) -0.019(4)
C51 0.064(5) 0.046(4) 0.037(4) 0.008(4) 0.021(4) -0.001(4)
C52 0.040(4) 0.043(4) 0.032(4) 0.009(3) 0.007(3) 0.010(3)
C53 0.030(3) 0.037(3) 0.030(3) 0.004(3) 0.000(3) 0.003(3)
C54 0.030(3) 0.017(2) 0.054(4) 0.000(3) -0.016(3) -0.003(2)
C55 0.085(9) 0.020(5) 0.023(6) 0.006(4) -0.012(6) 0.004(5)
C56 0.061(8) 0.036(6) 0.030(6) -0.003(5) -0.009(5) 0.015(5)
C57 0.031(6) 0.018(5) 0.077(11) -0.009(6) -0.003(6) -0.002(4)
C58 0.072(10) 0.025(6) 0.092(13) 0.004(8) 0.039(9) 0.013(6)
C59 0.070(9) 0.020(5) 0.075(10) 0.010(6) 0.044(8) -0.002(5)

loop_
_atom_type_symbol
_atom_type_description
_atom_type_scat_dispersion_real
_atom_type_scat_dispersion_imag
_atom_type_scat_source
C C 0.0181 0.0091 'International Tables Vol C Tables 4.2.6.8 and 6.1.1.4'
H H 0.0000 0.0000 'International Tables Vol C Tables 4.2.6.8 and 6.1.1.4'
N N 0.0311 0.0180 'International Tables Vol C Tables 4.2.6.8 and 6.1.1.4'
O O 0.0492 0.0322 'International Tables Vol C Tables 4.2.6.8 and 6.1.1.4'
P P 0.2955 0.4335 'International Tables Vol C Tables 4.2.6.8 and 6.1.1.4'
Fe Fe -1.1336 3.1974 'International Tables Vol C Tables 4.2.6.8 and 6.1.1.4'
Co Co -2.3653 3.6143 'International Tables Vol C Tables 4.2.6.8 and 6.1.1.4'

loop_
_geom_angle_atom_site_label_1
_geom_angle_atom_site_label_2
_geom_angle_atom_site_label_3
_geom_angle
N1 Co1 N4 80.9(2)
N1 Co1 N2 89.9(2)
N4 Co1 N2 161.5(2)
N1 Co1 N3 161.0(2)
N4 Co1 N3 89.6(2)
N2 Co1 N3 94.3(2)
N1 Co1 P1 101.03(15)
N4 Co1 P1 97.55(16)
N2 Co1 P1 100.00(15)
N3 Co1 P1 96.50(15)
C39 Fe1 C34 101.3(3)
C39 Fe1 C35 116.7(3)
C34 Fe1 C35 40.8(3)
C39 Fe1 C33 119.5(3)
C34 Fe1 C33 40.6(3)
C35 Fe1 C33 68.5(3)
C39 Fe1 C41 68.8(3)
C34 Fe1 C41 155.0(3)
C35 Fe1 C41 164.1(3)
C33 Fe1 C41 123.2(3)
C39 Fe1 C40 41.1(3)
C34 Fe1 C40 116.7(3)
C35 Fe1 C40 152.1(3)
C33 Fe1 C40 105.1(3)
C41 Fe1 C40 41.0(3)
C39 Fe1 C38 40.2(3)
C34 Fe1 C38 119.8(3)
C35 Fe1 C38 105.9(3)
C33 Fe1 C38 155.7(3)
C41 Fe1 C38 68.1(3)
C40 Fe1 C38 68.2(3)
C39 Fe1 C37 68.1(3)
C34 Fe1 C37 158.6(3)
C35 Fe1 C37 125.9(3)
C33 Fe1 C37 160.8(3)
C41 Fe1 C37 40.2(3)
C40 Fe1 C37 68.2(3)
C38 Fe1 C37 40.4(3)
C39 Fe1 C36 154.5(3)
C34 Fe1 C36 68.4(3)
C35 Fe1 C36 40.5(2)
C33 Fe1 C36 68.5(3)
C41 Fe1 C36 129.6(3)
C40 Fe1 C36 164.3(3)
C38 Fe1 C36 123.5(3)
C37 Fe1 C36 113.0(3)
C39 Fe1 C32 158.6(3)
C34 Fe1 C32 68.3(2)
C35 Fe1 C32 68.3(2)
C33 Fe1 C32 40.7(2)
C41 Fe1 C32 112.5(3)
C40 Fe1 C32 125.4(3)
C38 Fe1 C32 161.2(3)
C37 Fe1 C32 127.7(3)
C36 Fe1 C32 40.6(2)
C42 P1 C54 104.0(3)
C42 P1 C48 107.4(3)
C54 P1 C48 100.5(3)
C42 P1 Co1 111.24(19)
C54 P1 Co1 118.6(2)
C48 P1 Co1 113.9(2)
C1 N1 C4 108.8(5)
C1 N1 Co1 117.1(4)
C4 N1 Co1 133.8(4)
C9 N2 C6 106.2(5)
C9 N2 Co1 127.3(4)
C6 N2 Co1 126.4(4)
C14 N3 C11 107.8(4)
C14 N3 Co1 126.3(4)
C11 N3 Co1 125.9(4)
C19 N4 C16 109.2(5)
C19 N4 Co1 117.9(4)
C16 N4 Co1 132.6(4)
N1 C1 C19 112.7(5)
N1 C1 C2 108.6(6)
C19 C1 C2 138.7(6)
C3 C2 C1 107.0(5)
C2 C3 C4 107.8(6)
N1 C4 C5 119.9(5)
N1 C4 C3 107.8(5)
C5 C4 C3 132.4(6)
C4 C5 C6 121.4(6)
C4 C5 C26 120.9(5)
C6 C5 C26 117.4(6)
N2 C6 C5 126.4(6)
N2 C6 C7 109.0(5)
C5 C6 C7 124.4(6)
C8 C7 C6 107.0(6)
C7 C8 C9 108.0(5)
N2 C9 C8 109.7(5)
N2 C9 C10 123.5(5)
C8 C9 C10 126.7(5)
C11 C10 C9 123.8(5)
C11 C10 C32 116.8(5)
C9 C10 C32 119.0(5)
N3 C11 C10 124.7(5)
N3 C11 C12 107.7(5)
C10 C11 C12 127.5(5)
C13 C12 C11 107.8(5)
C12 C13 C14 108.2(5)
N3 C14 C15 126.6(5)
N3 C14 C13 108.4(5)
C15 C14 C13 124.5(5)
C16 C15 C14 121.5(6)
C16 C15 C20 118.4(5)
C14 C15 C20 120.1(5)
N4 C16 C15 120.5(5)
N4 C16 C17 106.9(5)
C15 C16 C17 132.4(6)
C18 C17 C16 106.7(6)
C17 C18 C19 108.6(6)
N4 C19 C18 108.5(5)
N4 C19 C1 110.8(5)
C18 C19 C1 140.7(6)
C21 C20 C25 117.5(7)
C21 C20 C15 120.9(6)
C25 C20 C15 121.4(6)
C20 C21 C22 120.4(7)
C23 C22 C21 121.2(8)
C22 C23 C24 118.6(7)
C25 C24 C23 120.3(8)
C24 C25 C20 121.9(9)
C27 C26 C31 117.6(7)
C27 C26 C5 121.8(7)
C31 C26 C5 120.4(7)
C26 C27 C28 121.1(8)
C29 C28 C27 120.2(9)
C30 C29 C28 119.9(8)
C29 C30 C31 120.6(9)
C30 C31 C26 120.5(9)
C33 C32 C36 106.9(5)
C33 C32 C10 126.8(6)
C36 C32 C10 125.4(5)
C33 C32 Fe1 68.2(3)
C36 C32 Fe1 68.8(3)
C10 C32 Fe1 136.5(4)
C34 C33 C32 108.4(6)
C34 C33 Fe1 69.3(4)
C32 C33 Fe1 71.2(3)
C33 C34 C35 108.4(6)
C33 C34 Fe1 70.1(4)
C35 C34 Fe1 69.9(3)
C36 C35 C34 108.2(6)
C36 C35 Fe1 70.5(3)
C34 C35 Fe1 69.3(4)
C35 C36 C32 108.1(6)
C35 C36 Fe1 69.0(3)
C32 C36 Fe1 70.6(3)
C41 C37 C38 108.4(7)
C41 C37 Fe1 69.4(4)
C38 C37 Fe1 69.7(4)
C39 C38 C37 108.1(8)
C39 C38 Fe1 68.9(4)
C37 C38 Fe1 69.8(4)
C38 C39 C40 108.5(7)
C38 C39 Fe1 70.9(4)
C40 C39 Fe1 70.1(4)
C39 C40 C41 106.9(7)
C39 C40 Fe1 68.8(4)
C41 C40 Fe1 69.3(4)
C37 C41 C40 108.1(7)
C37 C41 Fe1 70.4(4)
C40 C41 Fe1 69.6(4)
C47 C42 C43 118.7(6)
C47 C42 P1 121.1(5)
C43 C42 P1 120.1(4)
C44 C43 C42 121.0(6)
C45 C44 C43 119.2(6)
C44 C45 C46 120.6(6)
C45 C46 C47 120.0(7)
C42 C47 C46 120.3(7)
C49 C48 C53 119.1(6)
C49 C48 P1 124.2(5)
C53 C48 P1 116.7(5)
C48 C49 C50 118.9(7)
C51 C50 C49 122.7(8)
C52 C51 C50 118.2(7)
C51 C52 C53 121.0(7)
C52 C53 C48 120.0(6)
C59 C54 C55' 82.5(12)
C59 C54 C55 118.2(8)
C55' C54 C55 58.7(10)
C59 C54 C59' 42.8(9)
C55' C54 C59' 117.2(12)
C55 C54 C59' 114.6(8)
C59 C54 P1 127.5(8)
C55' C54 P1 128.3(10)
C55 C54 P1 114.3(6)
C59' C54 P1 111.6(8)
C56 C55 C54 119.8(10)
C55 C56 C57 118.7(11)
C58 C57 C56 120.0(10)
C57 C58 C59 120.7(14)
C54 C59 C58 122.5(14)
C54 C55' C56' 122.8(18)
C57' C56' C55' 119(2)
C56' C57' C58' 122(2)
C57' C58' C59' 120.7(18)
C58' C59' C54 117.6(15)

loop_
_geom_bond_atom_site_label_1
_geom_bond_atom_site_label_2
_geom_bond_distance
Co1 N1 1.869(5)
Co1 N4 1.877(5)
Co1 N2 1.882(5)
Co1 N3 1.892(4)
Co1 P1 2.2047(17)
Fe1 C39 2.024(6)
Fe1 C34 2.027(6)
Fe1 C35 2.034(6)
Fe1 C33 2.037(6)
Fe1 C41 2.038(6)
Fe1 C40 2.042(7)
Fe1 C38 2.050(7)
Fe1 C37 2.051(7)
Fe1 C36 2.054(6)
Fe1 C32 2.077(6)
P1 C42 1.833(6)
P1 C54 1.840(6)
P1 C48 1.842(6)
N1 C1 1.362(8)
N1 C4 1.374(8)
N2 C9 1.384(7)
N2 C6 1.388(8)
N3 C14 1.377(8)
N3 C11 1.394(7)
N4 C19 1.364(8)
N4 C16 1.381(8)
C1 C19 1.421(9)
C1 C2 1.427(9)
C2 C3 1.372(10)
C3 C4 1.427(8)
C4 C5 1.403(9)
C5 C6 1.418(8)
C5 C26 1.480(9)
C6 C7 1.430(9)
C7 C8 1.364(9)
C8 C9 1.406(9)
C9 C10 1.408(8)
C10 C11 1.395(9)
C10 C32 1.509(8)
C11 C12 1.444(8)
C12 C13 1.348(9)
C13 C14 1.436(8)
C14 C15 1.413(8)
C15 C16 1.389(8)
C15 C20 1.490(9)
C16 C17 1.441(8)
C17 C18 1.376(10)
C18 C19 1.395(9)
C20 C21 1.382(10)
C20 C25 1.389(10)
C21 C22 1.392(11)
C22 C23 1.372(13)
C23 C24 1.379(14)
C24 C25 1.372(12)
C26 C27 1.382(11)
C26 C31 1.402(10)
C27 C28 1.401(11)
C28 C29 1.369(14)
C29 C30 1.364(17)
C30 C31 1.398(13)
C32 C33 1.430(8)
C32 C36 1.434(9)
C33 C34 1.410(10)
C34 C35 1.416(11)
C35 C36 1.415(8)
C37 C41 1.403(12)
C37 C38 1.416(10)
C38 C39 1.401(12)
C39 C40 1.428(11)
C40 C41 1.430(11)
C42 C47 1.375(9)
C42 C43 1.397(8)
C43 C44 1.385(8)
C44 C45 1.374(10)
C45 C46 1.376(11)
C46 C47 1.393(10)
C48 C49 1.371(10)
C48 C53 1.395(9)
C49 C50 1.389(12)
C50 C51 1.365(12)
C51 C52 1.361(12)
C52 C53 1.390(10)
C54 C59 1.288(14)
C54 C55' 1.31(2)
C54 C55 1.482(14)
C54 C59' 1.516(19)
C55 C56 1.382(16)
C56 C57 1.39(2)
C57 C58 1.37(2)
C58 C59 1.393(18)
C55' C56' 1.44(3)
C56' C57' 1.36(3)
C57' C58' 1.37(3)
C58' C59' 1.40(2)
C60 O1 1.223(13)
